data_4318568
loop_
_publ_author_name
'Graeme A. Horley'
'Mary F. Mahon'
'Kieran C. Molloy'
'Peter W. Haycock'
'Christopher P. Myers'

_publ_section_title
;
 Synthesis and Characterization of Novel Homoleptic N,N-Dialkylcarbamato
 Complexes of Antimony: Precursors for the Deposition of Antimony Oxides
;
_journal_name_full 'Inorganic Chemistry'
_journal_page_first 5052
_journal_page_last 5058
_journal_paper_doi 10.1021/ic0202716
_journal_volume 41
_journal_year 2002
_chemical_formula_sum 'C15 H30 N3 O6 Sb'
_chemical_formula_weight 470.17
_space_group_IT_number 148
_symmetry_cell_setting trigonal
_symmetry_space_group_name_Hall '-R 3'
_symmetry_space_group_name_H-M 'R -3 :H'
_atom_sites_solution_hydrogens geom
_atom_sites_solution_primary direct
_atom_sites_solution_secondary difmap
_audit_creation_method SHELXL-97
_cell_angle_alpha 90.00
_cell_angle_beta 90.00
_cell_angle_gamma 120.00
_cell_formula_units_Z 6
_cell_length_a 14.4690(2)
_cell_length_b 14.4690(2)
_cell_length_c 16.6740(2)
_cell_measurement_reflns_used 25
_cell_measurement_temperature 150(2)
_cell_measurement_theta_max 18
_cell_measurement_theta_min 12
_cell_volume 3023.06(7)
_computing_cell_refinement 'Nonius CAD4 software'
_computing_data_collection 'Nonius CAD4 software'
_computing_data_reduction 'XCAD (P.McArdle, 2000)'
_computing_molecular_graphics 'ORTEX (P.McArdle, 1995)'
_computing_publication_material 'SHELXL-97/2 (Sheldrick,1997)'
_computing_structure_refinement 'SHELXL-97 (Sheldrick, 1997)'
_computing_structure_solution 'SHELXS-97 (Sheldrick, 1990)'
_diffrn_ambient_temperature 150(2)
_diffrn_measured_fraction_theta_full 0.995
_diffrn_measured_fraction_theta_max 0.995
_diffrn_measurement_device_type '4-circle diffractometer'
_diffrn_measurement_method 'scintillation counter'
_diffrn_radiation_monochromator graphite
_diffrn_radiation_source 'fine-focus sealed tube'
_diffrn_radiation_type MoK\a
_diffrn_radiation_wavelength 0.71073
_diffrn_reflns_av_R_equivalents 0.0494
_diffrn_reflns_av_sigmaI/netI 0.0225
_diffrn_reflns_limit_h_max 19
_diffrn_reflns_limit_h_min -20
_diffrn_reflns_limit_k_max 20
_diffrn_reflns_limit_k_min -19
_diffrn_reflns_limit_l_max 23
_diffrn_reflns_limit_l_min -22
_diffrn_reflns_number 19960
_diffrn_reflns_theta_full 30.03
_diffrn_reflns_theta_max 30.03
_diffrn_reflns_theta_min 4.07
_exptl_absorpt_coefficient_mu 1.402
_exptl_absorpt_correction_T_max 1.07
_exptl_absorpt_correction_T_min 0.87
_exptl_absorpt_correction_type multi-scan
_exptl_crystal_colour Colourless
_exptl_crystal_density_diffrn 1.550
_exptl_crystal_density_method 'not measured'
_exptl_crystal_description Block
_exptl_crystal_F_000 1440
_exptl_crystal_size_max 0.25
_exptl_crystal_size_mid 0.22
_exptl_crystal_size_min 0.15
_refine_diff_density_max 0.815
_refine_diff_density_min -0.621
_refine_diff_density_rms 0.067
_refine_ls_extinction_coef 0.00147(15)
_refine_ls_extinction_expression Fc^*^=kFc[1+0.001xFc^2^\l^3^/sin(2\q)]^-1/4^
_refine_ls_extinction_method SHELXL
_refine_ls_goodness_of_fit_ref 1.114
_refine_ls_hydrogen_treatment constr
_refine_ls_matrix_type full
_refine_ls_number_parameters 77
_refine_ls_number_reflns 1955
_refine_ls_number_restraints 0
_refine_ls_restrained_S_all 1.114
_refine_ls_R_factor_all 0.0211
_refine_ls_R_factor_gt 0.0196
_refine_ls_shift/su_max 0.000
_refine_ls_shift/su_mean 0.000
_refine_ls_structure_factor_coef Fsqd
_refine_ls_weighting_details 'calc w=1/[\s^2^(Fo^2^)+(0.0183P)^2^+3.7317P] where P=(Fo^2^+2Fc^2^)/3'
_refine_ls_weighting_scheme calc
_refine_ls_wR_factor_gt 0.0460
_refine_ls_wR_factor_ref 0.0467
_reflns_number_gt 1872
_reflns_number_total 1955
_reflns_threshold_expression >2sigma(I)
_cod_data_source_file ic0202716_2.cif
_cod_data_source_block k01kcm24
_cod_depositor_comments
;
The following automatic conversions were performed:

'_symmetry_cell_setting' value 'Trigonal' changed to 'trigonal'
according to the built-in table from CIF Core dictionary named
'cif_core.dic' version 2.4.1 from
2010-06-29.

'_exptl_absorpt_correction_type' value 'Multi-Scan'
changed to 'multi-scan' according to the built-in table from CIF Core
dictionary named 'cif_core.dic' version 2.4.1 from 2010-06-29.

Automatic conversion script
Id: cif_fix_values 1646 2011-03-28 12:23:43Z adriana 

The following automatic conversions were performed:

data name '_atom_site_symetry_multiplicity' was replaced with
'_atom_site_symmetry_multiplicity' as specified in the replacement
file 'data/replacement-values/replacement_tags.lst'.

Automatic conversion script
Id: cif_correct_tags 9268 2022-04-12 08:56:07Z antanas 
;
_cod_original_sg_symbol_H-M 'R -3'
_cod_database_code 4318568

loop_
_symmetry_equiv_pos_as_xyz
'x, y, z'
'-y, x-y, z'
'-x+y, -x, z'
'x+2/3, y+1/3, z+1/3'
'-y+2/3, x-y+1/3, z+1/3'
'-x+y+2/3, -x+1/3, z+1/3'
'x+1/3, y+2/3, z+2/3'
'-y+1/3, x-y+2/3, z+2/3'
'-x+y+1/3, -x+2/3, z+2/3'
'-x, -y, -z'
'y, -x+y, -z'
'x-y, x, -z'
'-x+2/3, -y+1/3, -z+1/3'
'y+2/3, -x+y+1/3, -z+1/3'
'x-y+2/3, x+1/3, -z+1/3'
'-x+1/3, -y+2/3, -z+2/3'
'y+1/3, -x+y+2/3, -z+2/3'
'x-y+1/3, x+2/3, -z+2/3'

loop_
_atom_site_label
_atom_site_type_symbol
_atom_site_fract_x
_atom_site_fract_y
_atom_site_fract_z
_atom_site_U_iso_or_equiv
_atom_site_adp_type
_atom_site_occupancy
_atom_site_symmetry_multiplicity
_atom_site_calc_flag
_atom_site_refinement_flags
_atom_site_disorder_assembly
_atom_site_disorder_group
Sb1 Sb 0.6667 0.3333 0.173584(8) 0.01612(7) Uani 1 3 d S . .
O1 O 0.54202(7) 0.24398(7) 0.09825(6) 0.01867(19) Uani 1 1 d . . .
O2 O 0.54997(8) 0.12690(8) 0.18054(6) 0.0229(2) Uani 1 1 d . . .
N1 N 0.41482(9) 0.06936(9) 0.08884(7) 0.0182(2) Uani 1 1 d . . .
C1 C 0.50332(10) 0.14456(10) 0.12462(8) 0.0173(2) Uani 1 1 d . . .
C2 C 0.36311(11) 0.09545(11) 0.02413(8) 0.0199(2) Uani 1 1 d . . .
H2A H 0.4181 0.1577 -0.0060 0.024 Uiso 1 1 d R . .
H2B H 0.3289 0.0344 -0.0134 0.024 Uiso 1 1 d R . .
C3 C 0.27964(12) 0.12084(12) 0.05489(9) 0.0261(3) Uani 1 1 d . . .
H3A H 0.2475 0.1376 0.0095 0.031 Uiso 1 1 d R . .
H3B H 0.2242 0.0590 0.0839 0.031 Uiso 1 1 d R . .
H3C H 0.3133 0.1824 0.0911 0.031 Uiso 1 1 d R . .
C4 C 0.36234(11) -0.04102(11) 0.11812(9) 0.0221(3) Uani 1 1 d . . .
H4A H 0.3843 -0.0413 0.1743 0.026 Uiso 1 1 d R . .
H4B H 0.2841 -0.0708 0.1176 0.026 Uiso 1 1 d R . .
C5 C 0.38938(14) -0.11191(13) 0.06829(11) 0.0326(3) Uani 1 1 d . . .
H5A H 0.3525 -0.1845 0.0902 0.039 Uiso 1 1 d R . .
H5B H 0.3665 -0.1132 0.0128 0.039 Uiso 1 1 d R . .
H5C H 0.4666 -0.0838 0.0696 0.039 Uiso 1 1 d R . .

loop_
_atom_site_aniso_label
_atom_site_aniso_U_11
_atom_site_aniso_U_22
_atom_site_aniso_U_33
_atom_site_aniso_U_23
_atom_site_aniso_U_13
_atom_site_aniso_U_12
Sb1 0.01471(8) 0.01471(8) 0.01893(9) 0.000 0.000 0.00736(4)
O1 0.0157(4) 0.0153(4) 0.0230(4) 0.0006(3) -0.0020(3) 0.0062(4)
O2 0.0204(5) 0.0210(5) 0.0277(5) 0.0015(4) -0.0045(4) 0.0106(4)
N1 0.0166(5) 0.0150(5) 0.0203(5) 0.0005(4) -0.0002(4) 0.0060(4)
C1 0.0150(5) 0.0167(6) 0.0206(6) 0.0001(4) 0.0024(4) 0.0084(5)
C2 0.0187(6) 0.0201(6) 0.0183(6) -0.0003(5) -0.0010(5) 0.0078(5)
C3 0.0248(7) 0.0281(7) 0.0295(7) 0.0041(6) 0.0011(6) 0.0163(6)
C4 0.0204(6) 0.0166(6) 0.0253(6) 0.0022(5) 0.0028(5) 0.0064(5)
C5 0.0332(8) 0.0221(7) 0.0440(9) -0.0036(6) 0.0010(7) 0.0150(6)

loop_
_atom_type_symbol
_atom_type_description
_atom_type_scat_dispersion_real
_atom_type_scat_dispersion_imag
_atom_type_scat_source
C C 0.0033 0.0016 'International Tables Vol C Tables 4.2.6.8 and 6.1.1.4'
H H 0.0000 0.0000 'International Tables Vol C Tables 4.2.6.8 and 6.1.1.4'
O O 0.0106 0.0060 'International Tables Vol C Tables 4.2.6.8 and 6.1.1.4'
N N 0.0061 0.0033 'International Tables Vol C Tables 4.2.6.8 and 6.1.1.4'
Sb Sb -0.5866 1.5461 'International Tables Vol C Tables 4.2.6.8 and 6.1.1.4'

loop_
_geom_angle_atom_site_label_1
_geom_angle_atom_site_label_2
_geom_angle_atom_site_label_3
_geom_angle
_geom_angle_site_symmetry_1
_geom_angle_site_symmetry_3
_geom_angle_publ_flag
O1 Sb1 O1 86.13(4) 2_655 . ?
O1 Sb1 O1 86.13(4) 2_655 3_665 ?
O1 Sb1 O1 86.13(4) . 3_665 ?
C1 O1 Sb1 104.02(8) . . ?
C1 N1 C2 121.57(11) . . ?
C1 N1 C4 120.09(11) . . ?
C2 N1 C4 118.18(11) . . ?
O2 C1 O1 119.28(12) . . ?
O2 C1 N1 124.19(12) . . ?
O1 C1 N1 116.53(11) . . ?
N1 C2 C3 112.60(11) . . ?
N1 C4 C5 112.71(12) . . ?

loop_
_geom_bond_atom_site_label_1
_geom_bond_atom_site_label_2
_geom_bond_distance
_geom_bond_site_symmetry_2
_geom_bond_publ_flag
Sb1 O1 2.0420(9) 2_655 ?
Sb1 O1 2.0421(9) . ?
Sb1 O1 2.0421(9) 3_665 ?
O1 C1 1.3307(15) . ?
O2 C1 1.2501(16) . ?
N1 C1 1.3365(17) . ?
N1 C2 1.4659(17) . ?
N1 C4 1.4672(17) . ?
C2 C3 1.5168(19) . ?
C4 C5 1.516(2) . ?
